data_7007510
loop_
_publ_author_name
'Copsey, May C.'
'Chivers, Tristram'

_publ_section_title
;
 Zinc complexes of anionic NPPN and NP(S)PN ligands and rearrangement
 to the isomeric NPNP and NP(S)NP ligands in mercury complexes.
;
_journal_issue 34
_journal_name_full 'Dalton transactions (Cambridge, England : 2003)'
_journal_page_first 4114
_journal_page_last 4123
_journal_paper_doi 10.1039/b606527a
_journal_year 2006
_chemical_formula_moiety 'C80 H106 Cl2 N4 P4 Zn2, 3(C6 H6)'
_chemical_formula_sum 'C98 H124 Cl2 N4 P4 Zn2'
_chemical_formula_weight 1683.53
_chemical_name_systematic
;
?
;
_space_group_IT_number 2
_symmetry_cell_setting triclinic
_symmetry_space_group_name_Hall '-P 1'
_symmetry_space_group_name_H-M 'P -1'
_atom_sites_solution_hydrogens geom
_atom_sites_solution_primary direct
_atom_sites_solution_secondary difmap
_audit_creation_method SHELXL-97
_cell_angle_alpha 99.54(3)
_cell_angle_beta 95.15(3)
_cell_angle_gamma 107.22(3)
_cell_formula_units_Z 1
_cell_length_a 12.185(2)
_cell_length_b 13.705(3)
_cell_length_c 15.157(3)
_cell_measurement_temperature 173(2)
_cell_volume 2358.2(10)
_computing_cell_refinement 'Nonius DENZO'
_computing_data_collection 'Nonius COLLECT'
_computing_data_reduction 'Nonius DENZO'
_computing_molecular_graphics 'Bruker SHELXTL'
_computing_publication_material 'Bruker SHELXTL'
_computing_structure_refinement 'SHELXL-97 (Sheldrick, 1997)'
_computing_structure_solution 'SHELXS-97 (Sheldrick, 1990)'
_diffrn_ambient_temperature 173(2)
_diffrn_measured_fraction_theta_full 0.996
_diffrn_measured_fraction_theta_max 0.996
_diffrn_measurement_device_type 'Nonius Kappa CCD'
_diffrn_measurement_method 'phi/omega scans'
_diffrn_radiation_monochromator graphite
_diffrn_radiation_source 'fine-focus sealed tube'
_diffrn_radiation_type MoK\a
_diffrn_radiation_wavelength 0.71073
_diffrn_reflns_av_R_equivalents 0.0304
_diffrn_reflns_av_sigmaI/netI 0.0425
_diffrn_reflns_limit_h_max 14
_diffrn_reflns_limit_h_min -14
_diffrn_reflns_limit_k_max 16
_diffrn_reflns_limit_k_min -16
_diffrn_reflns_limit_l_max 18
_diffrn_reflns_limit_l_min -18
_diffrn_reflns_number 15939
_diffrn_reflns_theta_full 25.03
_diffrn_reflns_theta_max 25.03
_diffrn_reflns_theta_min 3.34
_exptl_absorpt_coefficient_mu 0.678
_exptl_absorpt_correction_T_max 0.9604
_exptl_absorpt_correction_T_min 0.9110
_exptl_absorpt_correction_type integration
_exptl_absorpt_process_details 'SCALEPACK (Otwinowski and Minor 1997)'
_exptl_crystal_colour colourless
_exptl_crystal_density_diffrn 1.185
_exptl_crystal_density_method 'not measured'
_exptl_crystal_description plate
_exptl_crystal_F_000 894
_exptl_crystal_size_max 0.14
_exptl_crystal_size_mid 0.10
_exptl_crystal_size_min 0.06
_refine_diff_density_max 0.261
_refine_diff_density_min -0.286
_refine_diff_density_rms 0.044
_refine_ls_extinction_method none
_refine_ls_goodness_of_fit_ref 1.033
_refine_ls_hydrogen_treatment constr
_refine_ls_matrix_type full
_refine_ls_number_parameters 559
_refine_ls_number_reflns 8308
_refine_ls_number_restraints 23
_refine_ls_restrained_S_all 1.039
_refine_ls_R_factor_all 0.0486
_refine_ls_R_factor_gt 0.0336
_refine_ls_shift/su_max 0.001
_refine_ls_shift/su_mean 0.000
_refine_ls_structure_factor_coef Fsqd
_refine_ls_weighting_details 'calc w=1/[\s^2^(Fo^2^)+(0.0312P)^2^+0.9188P] where P=(Fo^2^+2Fc^2^)/3'
_refine_ls_weighting_scheme calc
_refine_ls_wR_factor_gt 0.0751
_refine_ls_wR_factor_ref 0.0809
_reflns_number_gt 6704
_reflns_number_total 8308
_reflns_threshold_expression >2sigma(I)
_cod_data_source_file b606527a.txt
_cod_data_source_block complex2
_cod_depositor_comments
;
The following automatic conversions were performed:
'_symmetry_cell_setting' value 'Triclinic' changed to 'triclinic'
according to '/home/saulius/struct/CIF-dictionaries/cif_core.dic'
dictionary named 'cif_core.dic' version 2.4.1 from 2010-06-29.

Automatic conversion script
Id: cif_fix_enum 1527 2010-12-29 10:47:43Z saulius 
;
_cod_original_sg_symbol_Hall -P1
_cod_original_sg_symbol_H-M P-1
_cod_database_code 7007510

loop_
_symmetry_equiv_pos_as_xyz
'x, y, z'
'-x, -y, -z'

loop_
_atom_site_label
_atom_site_type_symbol
_atom_site_fract_x
_atom_site_fract_y
_atom_site_fract_z
_atom_site_U_iso_or_equiv
_atom_site_adp_type
_atom_site_occupancy
_atom_site_symmetry_multiplicity
_atom_site_calc_flag
_atom_site_refinement_flags
_atom_site_disorder_assembly
_atom_site_disorder_group
P1 P 0.46544(4) 0.81228(4) 0.42834(4) 0.02733(13) Uani 1 1 d . . .
P2 P 0.38279(4) 0.68946(4) 0.30249(4) 0.02672(13) Uani 1 1 d . . .
Zn1 Zn 0.49272(2) 0.595638(18) 0.442870(16) 0.02742(8) Uani 1 1 d . . .
Cl1 Cl 0.61599(5) 0.49816(4) 0.45507(4) 0.03742(14) Uani 1 1 d . . .
N1 N 0.53976(13) 0.74740(13) 0.47920(11) 0.0272(4) Uani 1 1 d . . .
N2 N 0.40714(14) 0.58362(12) 0.32106(11) 0.0274(4) Uani 1 1 d . . .
C1 C 0.64979(17) 0.81157(15) 0.53117(14) 0.0288(5) Uani 1 1 d . . .
C2 C 0.65572(18) 0.85313(16) 0.62401(15) 0.0329(5) Uani 1 1 d . . .
C3 C 0.7625(2) 0.91378(18) 0.67353(16) 0.0412(6) Uani 1 1 d . . .
H3 H 0.7664 0.9427 0.7356 0.049 Uiso 1 1 calc R . .
C4 C 0.8630(2) 0.93321(18) 0.63491(17) 0.0432(6) Uani 1 1 d . . .
H4 H 0.9354 0.9747 0.6701 0.052 Uiso 1 1 calc R . .
C5 C 0.85737(19) 0.89190(18) 0.54490(16) 0.0389(5) Uani 1 1 d . . .
H5 H 0.9270 0.9046 0.5187 0.047 Uiso 1 1 calc R . .
C6 C 0.75241(17) 0.83192(16) 0.49082(15) 0.0318(5) Uani 1 1 d . . .
C7 C 0.75331(19) 0.79248(18) 0.39113(15) 0.0377(5) Uani 1 1 d . . .
H7 H 0.6713 0.7537 0.3626 0.045 Uiso 1 1 calc R . .
C8 C 0.8239(2) 0.7169(2) 0.37770(18) 0.0499(7) Uani 1 1 d . . .
H8A H 0.9052 0.7535 0.4040 0.075 Uiso 1 1 calc R . .
H8B H 0.8193 0.6902 0.3129 0.075 Uiso 1 1 calc R . .
H8C H 0.7924 0.6586 0.4076 0.075 Uiso 1 1 calc R . .
C9 C 0.7995(2) 0.8832(2) 0.34310(18) 0.0536(7) Uani 1 1 d . . .
H9A H 0.7564 0.9329 0.3550 0.080 Uiso 1 1 calc R . .
H9B H 0.7894 0.8563 0.2778 0.080 Uiso 1 1 calc R . .
H9C H 0.8822 0.9184 0.3657 0.080 Uiso 1 1 calc R . .
C10 C 0.54774(19) 0.83420(17) 0.67016(15) 0.0370(5) Uani 1 1 d . . .
H10 H 0.4837 0.7777 0.6284 0.044 Uiso 1 1 calc R . .
C11 C 0.5643(3) 0.7976(2) 0.75862(18) 0.0609(8) Uani 1 1 d . . .
H11A H 0.5889 0.7353 0.7474 0.091 Uiso 1 1 calc R . .
H11B H 0.4908 0.7809 0.7832 0.091 Uiso 1 1 calc R . .
H11C H 0.6238 0.8530 0.8021 0.091 Uiso 1 1 calc R . .
C12 C 0.5099(2) 0.9315(2) 0.6861(2) 0.0583(7) Uani 1 1 d . . .
H12A H 0.5695 0.9874 0.7292 0.087 Uiso 1 1 calc R . .
H12B H 0.4363 0.9156 0.7107 0.087 Uiso 1 1 calc R . .
H12C H 0.4995 0.9541 0.6288 0.087 Uiso 1 1 calc R . .
C13 C 0.32755(17) 0.79546(16) 0.47561(14) 0.0295(5) Uani 1 1 d . . .
C14 C 0.27603(19) 0.71318(18) 0.51631(16) 0.0389(6) Uani 1 1 d . . .
H14 H 0.3117 0.6608 0.5204 0.047 Uiso 1 1 calc R . .
C15 C 0.1734(2) 0.7066(2) 0.55094(18) 0.0491(7) Uani 1 1 d . . .
H15 H 0.1390 0.6500 0.5788 0.059 Uiso 1 1 calc R . .
C16 C 0.1212(2) 0.7824(2) 0.54490(18) 0.0506(7) Uani 1 1 d . . .
H16 H 0.0504 0.7778 0.5683 0.061 Uiso 1 1 calc R . .
C17 C 0.1713(2) 0.8645(2) 0.50517(18) 0.0480(6) Uani 1 1 d . . .
H17 H 0.1349 0.9163 0.5008 0.058 Uiso 1 1 calc R . .
C18 C 0.27476(19) 0.87186(17) 0.47143(15) 0.0365(5) Uani 1 1 d . . .
H18 H 0.3099 0.9297 0.4452 0.044 Uiso 1 1 calc R . .
C19 C 0.43908(18) 0.73473(16) 0.20424(14) 0.0297(5) Uani 1 1 d . . .
C20 C 0.53185(19) 0.82492(18) 0.21338(16) 0.0384(5) Uani 1 1 d . . .
H20 H 0.5698 0.8626 0.2720 0.046 Uiso 1 1 calc R . .
C21 C 0.5701(2) 0.8610(2) 0.13740(17) 0.0493(7) Uani 1 1 d . . .
H21 H 0.6351 0.9220 0.1443 0.059 Uiso 1 1 calc R . .
C22 C 0.5138(2) 0.8084(2) 0.05246(17) 0.0507(7) Uani 1 1 d . . .
H22 H 0.5394 0.8335 0.0006 0.061 Uiso 1 1 calc R . .
C23 C 0.4199(2) 0.7193(2) 0.04244(16) 0.0451(6) Uani 1 1 d . . .
H23 H 0.3806 0.6835 -0.0163 0.054 Uiso 1 1 calc R . .
C24 C 0.38297(19) 0.68185(18) 0.11770(15) 0.0367(5) Uani 1 1 d . . .
H24 H 0.3191 0.6198 0.1103 0.044 Uiso 1 1 calc R . .
C25 C 0.22911(17) 0.67221(17) 0.27431(15) 0.0328(5) Uani 1 1 d . . .
H25A H 0.1942 0.6068 0.2286 0.039 Uiso 1 1 calc R . .
H25B H 0.1924 0.6624 0.3293 0.039 Uiso 1 1 calc R . .
C26 C 0.19668(18) 0.75950(18) 0.23810(16) 0.0375(5) Uani 1 1 d . . .
H26A H 0.2343 0.8265 0.2813 0.045 Uiso 1 1 calc R . .
H26B H 0.2259 0.7659 0.1798 0.045 Uiso 1 1 calc R . .
C27 C 0.0671(2) 0.7380(2) 0.22459(19) 0.0563(7) Uani 1 1 d . . .
H27A H 0.0402 0.7421 0.2844 0.068 Uiso 1 1 calc R . .
H27B H 0.0293 0.6660 0.1896 0.068 Uiso 1 1 calc R . .
C28 C 0.0286(2) 0.8131(2) 0.1755(2) 0.0634(8) Uani 1 1 d . . .
H28A H 0.0659 0.8846 0.2095 0.095 Uiso 1 1 calc R . .
H28B H -0.0560 0.7963 0.1706 0.095 Uiso 1 1 calc R . .
H28C H 0.0511 0.8068 0.1149 0.095 Uiso 1 1 calc R . .
C29 C 0.36929(18) 0.49287(16) 0.24798(14) 0.0301(5) Uani 1 1 d . . .
C30 C 0.44625(19) 0.47439(17) 0.18759(14) 0.0349(5) Uani 1 1 d . . .
C31 C 0.4026(2) 0.39310(19) 0.11278(16) 0.0449(6) Uani 1 1 d . . .
H31 H 0.4523 0.3822 0.0699 0.054 Uiso 1 1 calc R . .
C32 C 0.2900(2) 0.3282(2) 0.09892(17) 0.0505(7) Uani 1 1 d . . .
H32 H 0.2617 0.2748 0.0461 0.061 Uiso 1 1 calc R . .
C33 C 0.2181(2) 0.34093(19) 0.16243(17) 0.0473(6) Uani 1 1 d . . .
H33 H 0.1417 0.2932 0.1545 0.057 Uiso 1 1 calc R . .
C34 C 0.25530(19) 0.42223(17) 0.23773(15) 0.0356(5) Uani 1 1 d . . .
C35 C 0.17733(19) 0.42684(18) 0.31007(16) 0.0404(6) Uani 1 1 d . . .
H35 H 0.2122 0.4951 0.3535 0.048 Uiso 1 1 calc R . .
C36 C 0.1749(3) 0.3394(2) 0.36212(19) 0.0594(7) Uani 1 1 d . . .
H36A H 0.1333 0.2717 0.3225 0.089 Uiso 1 1 calc R . .
H36B H 0.1352 0.3486 0.4148 0.089 Uiso 1 1 calc R . .
H36C H 0.2546 0.3420 0.3823 0.089 Uiso 1 1 calc R . .
C37 C 0.0522(2) 0.4182(2) 0.2736(2) 0.0576(7) Uani 1 1 d . . .
H37A H 0.0536 0.4703 0.2361 0.086 Uiso 1 1 calc R . .
H37B H 0.0103 0.4305 0.3243 0.086 Uiso 1 1 calc R . .
H37C H 0.0129 0.3482 0.2370 0.086 Uiso 1 1 calc R . .
C38 C 0.5757(2) 0.53365(19) 0.20402(16) 0.0399(6) Uani 1 1 d . . .
H38 H 0.5916 0.5903 0.2589 0.048 Uiso 1 1 calc R . .
C39 C 0.6200(2) 0.5841(2) 0.12588(19) 0.0561(7) Uani 1 1 d . . .
H39A H 0.6049 0.5301 0.0711 0.084 Uiso 1 1 calc R . .
H39B H 0.7037 0.6202 0.1411 0.084 Uiso 1 1 calc R . .
H39C H 0.5798 0.6343 0.1153 0.084 Uiso 1 1 calc R . .
C40 C 0.6455(2) 0.4607(2) 0.22328(17) 0.0479(6) Uani 1 1 d . . .
H40A H 0.6193 0.4289 0.2742 0.072 Uiso 1 1 calc R . .
H40B H 0.7283 0.5008 0.2384 0.072 Uiso 1 1 calc R . .
H40C H 0.6335 0.4059 0.1695 0.072 Uiso 1 1 calc R . .
C41 C 0.1996(8) 0.8561(7) 0.8210(7) 0.103(3) Uani 0.75 1 d PD A 1
H41 H 0.2081 0.8147 0.7668 0.124 Uiso 0.75 1 calc PR A 1
C42 C 0.1226(13) 0.9134(13) 0.8232(12) 0.141(7) Uani 0.75 1 d PD A 1
H42 H 0.0772 0.9136 0.7690 0.169 Uiso 0.75 1 calc PR A 1
C43 C 0.1124(13) 0.9697(13) 0.9041(13) 0.154(6) Uani 0.75 1 d PD A 1
H43 H 0.0573 1.0063 0.9030 0.184 Uiso 0.75 1 calc PR A 1
C44 C 0.1753(13) 0.9778(13) 0.9871(11) 0.172(7) Uani 0.75 1 d PD A 1
H44 H 0.1648 1.0162 1.0422 0.207 Uiso 0.75 1 calc PR A 1
C45 C 0.2547(14) 0.9243(11) 0.9816(9) 0.113(4) Uani 0.75 1 d PD A 1
H45 H 0.3059 0.9298 1.0346 0.135 Uiso 0.75 1 calc PR A 1
C46 C 0.2625(9) 0.8641(7) 0.9034(10) 0.105(4) Uani 0.75 1 d PD A 1
H46 H 0.3149 0.8249 0.9057 0.126 Uiso 0.75 1 calc PR A 1
C41A C 0.141(3) 0.884(2) 0.825(2) 0.107(14) Uani 0.25 1 d PD B 2
H41A H 0.1224 0.8573 0.7620 0.128 Uiso 0.25 1 calc PR B 2
C42A C 0.091(3) 0.958(3) 0.8600(17) 0.086(8) Uani 0.25 1 d PD B 2
H42A H 0.0316 0.9727 0.8251 0.103 Uiso 0.25 1 calc PR B 2
C43A C 0.134(3) 1.010(2) 0.9489(15) 0.114(12) Uani 0.25 1 d PD B 2
H43A H 0.1104 1.0662 0.9760 0.136 Uiso 0.25 1 calc PR B 2
C44A C 0.214(2) 0.975(2) 0.9970(18) 0.085(8) Uani 0.25 1 d PD B 2
H44A H 0.2543 1.0173 1.0537 0.102 Uiso 0.25 1 calc PR B 2
C45A C 0.238(4) 0.882(3) 0.967(2) 0.112(16) Uani 0.25 1 d PD B 2
H45A H 0.2684 0.8473 1.0071 0.134 Uiso 0.25 1 calc PR B 2
C46A C 0.215(3) 0.844(2) 0.873(2) 0.128(18) Uani 0.25 1 d PD B 2
H46A H 0.2476 0.7947 0.8439 0.153 Uiso 0.25 1 calc PR B 2
C50 C 0.9984(5) 0.4089(3) 0.0267(3) 0.1000(13) Uani 1 1 d D . .
H50 H 0.9973 0.3457 0.0452 0.120 Uiso 1 1 calc R . .
C51 C 0.9068(3) 0.4462(4) 0.0347(3) 0.1024(14) Uani 1 1 d D . .
H51 H 0.8415 0.4090 0.0590 0.123 Uiso 1 1 calc R . .
C52 C 1.0911(4) 0.4630(4) -0.0078(3) 0.1052(14) Uani 1 1 d D . .
H52 H 1.1552 0.4375 -0.0134 0.126 Uiso 1 1 calc R . .

loop_
_atom_site_aniso_label
_atom_site_aniso_U_11
_atom_site_aniso_U_22
_atom_site_aniso_U_33
_atom_site_aniso_U_23
_atom_site_aniso_U_13
_atom_site_aniso_U_12
P1 0.0270(3) 0.0263(3) 0.0304(3) 0.0077(2) 0.0076(2) 0.0089(2)
P2 0.0265(3) 0.0284(3) 0.0268(3) 0.0085(2) 0.0053(2) 0.0090(2)
Zn1 0.02873(13) 0.02654(14) 0.02835(14) 0.00836(10) 0.00452(10) 0.00915(10)
Cl1 0.0380(3) 0.0437(3) 0.0451(3) 0.0242(3) 0.0192(3) 0.0225(3)
N1 0.0229(8) 0.0252(9) 0.0325(10) 0.0067(8) 0.0037(7) 0.0059(7)
N2 0.0320(9) 0.0249(9) 0.0253(9) 0.0068(7) 0.0037(7) 0.0082(7)
C1 0.0264(11) 0.0248(11) 0.0353(12) 0.0090(9) 0.0027(9) 0.0074(9)
C2 0.0353(12) 0.0287(12) 0.0342(13) 0.0075(10) 0.0047(10) 0.0088(10)
C3 0.0432(14) 0.0397(14) 0.0337(13) 0.0026(11) -0.0012(11) 0.0072(11)
C4 0.0330(13) 0.0396(14) 0.0479(16) 0.0048(12) -0.0044(11) 0.0028(10)
C5 0.0281(12) 0.0379(13) 0.0492(15) 0.0122(11) 0.0055(10) 0.0064(10)
C6 0.0284(11) 0.0289(12) 0.0378(13) 0.0086(10) 0.0046(10) 0.0078(9)
C7 0.0278(11) 0.0449(14) 0.0383(13) 0.0071(11) 0.0082(10) 0.0078(10)
C8 0.0408(14) 0.0542(16) 0.0536(16) 0.0052(13) 0.0167(12) 0.0135(12)
C9 0.0453(15) 0.0617(18) 0.0486(16) 0.0190(14) 0.0114(12) 0.0037(13)
C10 0.0411(13) 0.0364(13) 0.0331(13) 0.0066(10) 0.0085(10) 0.0109(11)
C11 0.0656(18) 0.071(2) 0.0523(17) 0.0298(15) 0.0183(14) 0.0186(15)
C12 0.0620(17) 0.0523(17) 0.072(2) 0.0159(15) 0.0288(15) 0.0278(14)
C13 0.0267(11) 0.0323(12) 0.0302(12) 0.0045(9) 0.0064(9) 0.0104(9)
C14 0.0406(13) 0.0406(13) 0.0455(14) 0.0167(11) 0.0161(11) 0.0209(11)
C15 0.0426(14) 0.0568(16) 0.0596(17) 0.0284(14) 0.0251(13) 0.0191(12)
C16 0.0357(13) 0.0630(18) 0.0621(18) 0.0154(14) 0.0209(12) 0.0235(13)
C17 0.0418(14) 0.0484(15) 0.0644(17) 0.0144(13) 0.0171(13) 0.0256(12)
C18 0.0372(12) 0.0334(12) 0.0421(14) 0.0090(10) 0.0082(10) 0.0144(10)
C19 0.0325(11) 0.0336(12) 0.0301(12) 0.0115(10) 0.0086(9) 0.0174(10)
C20 0.0421(13) 0.0395(13) 0.0365(13) 0.0116(11) 0.0115(11) 0.0135(11)
C21 0.0576(16) 0.0443(15) 0.0501(17) 0.0210(13) 0.0229(13) 0.0116(12)
C22 0.0673(18) 0.0583(17) 0.0415(16) 0.0254(14) 0.0239(14) 0.0293(15)
C23 0.0554(15) 0.0578(17) 0.0298(13) 0.0116(12) 0.0081(11) 0.0273(13)
C24 0.0377(12) 0.0416(13) 0.0333(13) 0.0086(11) 0.0057(10) 0.0155(11)
C25 0.0273(11) 0.0363(12) 0.0341(12) 0.0098(10) 0.0030(9) 0.0082(10)
C26 0.0325(12) 0.0435(14) 0.0384(13) 0.0094(11) 0.0028(10) 0.0150(10)
C27 0.0389(14) 0.078(2) 0.0634(18) 0.0267(16) 0.0077(13) 0.0281(14)
C28 0.0517(16) 0.076(2) 0.068(2) 0.0118(16) -0.0052(14) 0.0350(15)
C29 0.0390(12) 0.0268(11) 0.0259(11) 0.0090(9) 0.0017(9) 0.0113(10)
C30 0.0452(13) 0.0348(13) 0.0293(12) 0.0096(10) 0.0077(10) 0.0171(10)
C31 0.0596(16) 0.0489(15) 0.0319(13) 0.0067(12) 0.0077(12) 0.0263(13)
C32 0.0661(18) 0.0423(15) 0.0367(15) -0.0061(12) -0.0080(13) 0.0196(13)
C33 0.0470(14) 0.0371(14) 0.0483(16) 0.0025(12) -0.0080(12) 0.0066(11)
C34 0.0410(13) 0.0301(12) 0.0346(13) 0.0087(10) 0.0004(10) 0.0100(10)
C35 0.0394(13) 0.0338(13) 0.0420(14) 0.0086(11) 0.0047(11) 0.0025(10)
C36 0.0680(18) 0.0463(16) 0.0591(18) 0.0211(14) 0.0135(14) 0.0041(14)
C37 0.0376(14) 0.0580(18) 0.0696(19) 0.0144(15) 0.0106(13) 0.0024(12)
C38 0.0432(13) 0.0431(14) 0.0366(13) 0.0065(11) 0.0124(11) 0.0172(11)
C39 0.0576(17) 0.0634(18) 0.0634(18) 0.0282(15) 0.0276(14) 0.0294(14)
C40 0.0519(15) 0.0574(17) 0.0390(14) 0.0097(12) 0.0073(12) 0.0239(13)
C41 0.094(6) 0.079(5) 0.121(7) 0.042(5) -0.011(6) 0.001(4)
C42 0.079(7) 0.147(16) 0.208(16) 0.114(12) -0.007(8) 0.017(7)
C43 0.086(10) 0.192(17) 0.237(19) 0.126(16) 0.037(13) 0.076(12)
C44 0.137(13) 0.260(14) 0.206(14) 0.158(12) 0.091(9) 0.112(11)
C45 0.108(7) 0.125(12) 0.124(8) 0.075(7) 0.014(7) 0.040(8)
C46 0.094(6) 0.082(7) 0.135(12) 0.045(7) -0.009(6) 0.019(6)
C41A 0.10(3) 0.042(13) 0.15(3) 0.000(17) -0.05(2) -0.007(13)
C42A 0.085(16) 0.093(16) 0.079(15) 0.020(13) -0.032(12) 0.038(11)
C43A 0.13(2) 0.102(17) 0.077(16) 0.016(13) 0.021(14) -0.019(15)
C44A 0.045(13) 0.103(19) 0.110(17) 0.022(15) 0.024(10) 0.022(11)
C45A 0.18(4) 0.09(2) 0.13(3) 0.069(19) 0.09(2) 0.09(3)
C46A 0.16(4) 0.080(17) 0.07(2) -0.006(14) 0.00(2) -0.05(2)
C50 0.115(3) 0.099(3) 0.083(3) 0.015(2) -0.021(3) 0.041(3)
C51 0.068(3) 0.146(4) 0.071(3) 0.026(3) -0.0076(19) 0.003(3)
C52 0.091(3) 0.161(5) 0.077(3) 0.005(3) 0.000(2) 0.073(3)

loop_
_atom_type_symbol
_atom_type_description
_atom_type_scat_dispersion_real
_atom_type_scat_dispersion_imag
_atom_type_scat_source
C C 0.0033 0.0016 'International Tables Vol C Tables 4.2.6.8 and 6.1.1.4'
H H 0.0000 0.0000 'International Tables Vol C Tables 4.2.6.8 and 6.1.1.4'
N N 0.0061 0.0033 'International Tables Vol C Tables 4.2.6.8 and 6.1.1.4'
P P 0.1023 0.0942 'International Tables Vol C Tables 4.2.6.8 and 6.1.1.4'
Cl Cl 0.1484 0.1585 'International Tables Vol C Tables 4.2.6.8 and 6.1.1.4'
Zn Zn 0.2839 1.4301 'International Tables Vol C Tables 4.2.6.8 and 6.1.1.4'

loop_
_geom_angle_atom_site_label_1
_geom_angle_atom_site_label_2
_geom_angle_atom_site_label_3
_geom_angle
_geom_angle_site_symmetry_1
_geom_angle_site_symmetry_3
_geom_angle_publ_flag
N1 P1 C13 107.93(9) . . ?
N1 P1 P2 98.27(7) . . ?
C13 P1 P2 93.97(8) . . ?
N2 P2 C25 112.87(10) . . ?
N2 P2 C19 114.77(9) . . ?
C25 P2 C19 101.19(10) . . ?
N2 P2 P1 106.13(7) . . ?
C25 P2 P1 112.11(8) . . ?
C19 P2 P1 109.91(8) . . ?
N1 Zn1 N2 97.21(8) . . ?
N1 Zn1 Cl1 124.40(5) . . ?
N2 Zn1 Cl1 118.14(6) . . ?
N1 Zn1 Cl1 114.81(6) . 2_666 ?
N2 Zn1 Cl1 116.55(5) . 2_666 ?
Cl1 Zn1 Cl1 87.35(3) . 2_666 ?
Zn1 Cl1 Zn1 92.65(3) . 2_666 ?
C1 N1 P1 114.67(13) . . ?
C1 N1 Zn1 124.62(13) . . ?
P1 N1 Zn1 119.04(9) . . ?
C29 N2 P2 117.81(13) . . ?
C29 N2 Zn1 126.89(13) . . ?
P2 N2 Zn1 115.26(9) . . ?
C2 C1 C6 119.62(19) . . ?
C2 C1 N1 119.63(18) . . ?
C6 C1 N1 120.74(18) . . ?
C3 C2 C1 119.0(2) . . ?
C3 C2 C10 119.4(2) . . ?
C1 C2 C10 121.54(19) . . ?
C4 C3 C2 121.7(2) . . ?
C4 C3 H3 119.2 . . ?
C2 C3 H3 119.2 . . ?
C5 C4 C3 119.2(2) . . ?
C5 C4 H4 120.4 . . ?
C3 C4 H4 120.4 . . ?
C4 C5 C6 122.0(2) . . ?
C4 C5 H5 119.0 . . ?
C6 C5 H5 119.0 . . ?
C5 C6 C1 118.4(2) . . ?
C5 C6 C7 118.56(19) . . ?
C1 C6 C7 122.99(19) . . ?
C6 C7 C8 111.61(19) . . ?
C6 C7 C9 111.2(2) . . ?
C8 C7 C9 110.34(19) . . ?
C6 C7 H7 107.8 . . ?
C8 C7 H7 107.8 . . ?
C9 C7 H7 107.8 . . ?
C7 C8 H8A 109.5 . . ?
C7 C8 H8B 109.5 . . ?
H8A C8 H8B 109.5 . . ?
C7 C8 H8C 109.5 . . ?
H8A C8 H8C 109.5 . . ?
H8B C8 H8C 109.5 . . ?
C7 C9 H9A 109.5 . . ?
C7 C9 H9B 109.5 . . ?
H9A C9 H9B 109.5 . . ?
C7 C9 H9C 109.5 . . ?
H9A C9 H9C 109.5 . . ?
H9B C9 H9C 109.5 . . ?
C2 C10 C11 112.4(2) . . ?
C2 C10 C12 110.92(19) . . ?
C11 C10 C12 110.4(2) . . ?
C2 C10 H10 107.6 . . ?
C11 C10 H10 107.6 . . ?
C12 C10 H10 107.6 . . ?
C10 C11 H11A 109.5 . . ?
C10 C11 H11B 109.5 . . ?
H11A C11 H11B 109.5 . . ?
C10 C11 H11C 109.5 . . ?
H11A C11 H11C 109.5 . . ?
H11B C11 H11C 109.5 . . ?
C10 C12 H12A 109.5 . . ?
C10 C12 H12B 109.5 . . ?
H12A C12 H12B 109.5 . . ?
C10 C12 H12C 109.5 . . ?
H12A C12 H12C 109.5 . . ?
H12B C12 H12C 109.5 . . ?
C14 C13 C18 118.61(19) . . ?
C14 C13 P1 124.17(16) . . ?
C18 C13 P1 117.21(16) . . ?
C15 C14 C13 120.8(2) . . ?
C15 C14 H14 119.6 . . ?
C13 C14 H14 119.6 . . ?
C16 C15 C14 119.8(2) . . ?
C16 C15 H15 120.1 . . ?
C14 C15 H15 120.1 . . ?
C17 C16 C15 120.1(2) . . ?
C17 C16 H16 120.0 . . ?
C15 C16 H16 120.0 . . ?
C16 C17 C18 120.2(2) . . ?
C16 C17 H17 119.9 . . ?
C18 C17 H17 119.9 . . ?
C17 C18 C13 120.5(2) . . ?
C17 C18 H18 119.7 . . ?
C13 C18 H18 119.7 . . ?
C20 C19 C24 118.87(19) . . ?
C20 C19 P2 121.39(17) . . ?
C24 C19 P2 119.59(16) . . ?
C19 C20 C21 120.5(2) . . ?
C19 C20 H20 119.7 . . ?
C21 C20 H20 119.7 . . ?
C22 C21 C20 120.1(2) . . ?
C22 C21 H21 120.0 . . ?
C20 C21 H21 120.0 . . ?
C21 C22 C23 120.0(2) . . ?
C21 C22 H22 120.0 . . ?
C23 C22 H22 120.0 . . ?
C22 C23 C24 120.2(2) . . ?
C22 C23 H23 119.9 . . ?
C24 C23 H23 119.9 . . ?
C23 C24 C19 120.3(2) . . ?
C23 C24 H24 119.8 . . ?
C19 C24 H24 119.8 . . ?
C26 C25 P2 117.42(15) . . ?
C26 C25 H25A 107.9 . . ?
P2 C25 H25A 107.9 . . ?
C26 C25 H25B 107.9 . . ?
P2 C25 H25B 107.9 . . ?
H25A C25 H25B 107.2 . . ?
C27 C26 C25 111.26(19) . . ?
C27 C26 H26A 109.4 . . ?
C25 C26 H26A 109.4 . . ?
C27 C26 H26B 109.4 . . ?
C25 C26 H26B 109.4 . . ?
H26A C26 H26B 108.0 . . ?
C26 C27 C28 113.5(2) . . ?
C26 C27 H27A 108.9 . . ?
C28 C27 H27A 108.9 . . ?
C26 C27 H27B 108.9 . . ?
C28 C27 H27B 108.9 . . ?
H27A C27 H27B 107.7 . . ?
C27 C28 H28A 109.5 . . ?
C27 C28 H28B 109.5 . . ?
H28A C28 H28B 109.5 . . ?
C27 C28 H28C 109.5 . . ?
H28A C28 H28C 109.5 . . ?
H28B C28 H28C 109.5 . . ?
C30 C29 C34 120.1(2) . . ?
C30 C29 N2 120.09(19) . . ?
C34 C29 N2 119.78(19) . . ?
C31 C30 C29 118.1(2) . . ?
C31 C30 C38 118.4(2) . . ?
C29 C30 C38 123.3(2) . . ?
C32 C31 C30 122.0(2) . . ?
C32 C31 H31 119.0 . . ?
C30 C31 H31 119.0 . . ?
C31 C32 C33 119.5(2) . . ?
C31 C32 H32 120.2 . . ?
C33 C32 H32 120.2 . . ?
C32 C33 C34 121.4(2) . . ?
C32 C33 H33 119.3 . . ?
C34 C33 H33 119.3 . . ?
C33 C34 C29 118.4(2) . . ?
C33 C34 C35 119.3(2) . . ?
C29 C34 C35 122.1(2) . . ?
C34 C35 C36 109.0(2) . . ?
C34 C35 C37 114.3(2) . . ?
C36 C35 C37 109.3(2) . . ?
C34 C35 H35 108.0 . . ?
C36 C35 H35 108.0 . . ?
C37 C35 H35 108.0 . . ?
C35 C36 H36A 109.5 . . ?
C35 C36 H36B 109.5 . . ?
H36A C36 H36B 109.5 . . ?
C35 C36 H36C 109.5 . . ?
H36A C36 H36C 109.5 . . ?
H36B C36 H36C 109.5 . . ?
C35 C37 H37A 109.5 . . ?
C35 C37 H37B 109.5 . . ?
H37A C37 H37B 109.5 . . ?
C35 C37 H37C 109.5 . . ?
H37A C37 H37C 109.5 . . ?
H37B C37 H37C 109.5 . . ?
C30 C38 C39 114.2(2) . . ?
C30 C38 C40 110.18(19) . . ?
C39 C38 C40 108.47(19) . . ?
C30 C38 H38 107.9 . . ?
C39 C38 H38 107.9 . . ?
C40 C38 H38 107.9 . . ?
C38 C39 H39A 109.5 . . ?
C38 C39 H39B 109.5 . . ?
H39A C39 H39B 109.5 . . ?
C38 C39 H39C 109.5 . . ?
H39A C39 H39C 109.5 . . ?
H39B C39 H39C 109.5 . . ?
C38 C40 H40A 109.5 . . ?
C38 C40 H40B 109.5 . . ?
H40A C40 H40B 109.5 . . ?
C38 C40 H40C 109.5 . . ?
H40A C40 H40C 109.5 . . ?
H40B C40 H40C 109.5 . . ?
C46 C41 C42 114.7(12) . . ?
C46 C41 H41 122.7 . . ?
C42 C41 H41 122.7 . . ?
C43 C42 C41 119.8(14) . . ?
C43 C42 H42 120.1 . . ?
C41 C42 H42 120.1 . . ?
C42 C43 C44 125.7(12) . . ?
C42 C43 H43 117.2 . . ?
C44 C43 H43 117.2 . . ?
C45 C44 C43 112.9(12) . . ?
C45 C44 H44 123.6 . . ?
C43 C44 H44 123.6 . . ?
C46 C45 C44 122.5(12) . . ?
C46 C45 H45 118.7 . . ?
C44 C45 H45 118.7 . . ?
C45 C46 C41 124.3(10) . . ?
C45 C46 H46 117.9 . . ?
C41 C46 H46 117.9 . . ?
C42A C41A C46A 127(2) . . ?
C42A C41A H41A 116.4 . . ?
C46A C41A H41A 116.4 . . ?
C41A C42A C43A 116(2) . . ?
C41A C42A H42A 122.0 . . ?
C43A C42A H42A 122.0 . . ?
C42A C43A C44A 117(2) . . ?
C42A C43A H43A 121.3 . . ?
C44A C43A H43A 121.3 . . ?
C43A C44A C45A 124(2) . . ?
C43A C44A H44A 118.0 . . ?
C45A C44A H44A 118.0 . . ?
C46A C45A C44A 116(2) . . ?
C46A C45A H45A 122.0 . . ?
C44A C45A H45A 122.0 . . ?
C41A C46A C45A 115(2) . . ?
C41A C46A H46A 122.4 . . ?
C45A C46A H46A 122.4 . . ?
C52 C50 C51 119.3(4) . . ?
C52 C50 H50 120.3 . . ?
C51 C50 H50 120.3 . . ?
C52 C51 C50 120.0(4) 2_765 . ?
C52 C51 H51 120.0 2_765 . ?
C50 C51 H51 120.0 . . ?
C50 C52 C51 120.6(4) . 2_765 ?
C50 C52 H52 119.7 . . ?
C51 C52 H52 119.7 2_765 . ?

loop_
_geom_bond_atom_site_label_1
_geom_bond_atom_site_label_2
_geom_bond_distance
_geom_bond_site_symmetry_2
_geom_bond_publ_flag
P1 N1 1.6684(18) . ?
P1 C13 1.852(2) . ?
P1 P2 2.2525(12) . ?
P2 N2 1.6269(17) . ?
P2 C25 1.818(2) . ?
P2 C19 1.820(2) . ?
Zn1 N1 1.9534(17) . ?
Zn1 N2 1.9937(18) . ?
Zn1 Cl1 2.3011(8) . ?
Zn1 Cl1 2.4124(9) 2_666 ?
Cl1 Zn1 2.4124(9) 2_666 ?
N1 C1 1.440(3) . ?
N2 C29 1.449(3) . ?
C1 C2 1.415(3) . ?
C1 C6 1.415(3) . ?
C2 C3 1.387(3) . ?
C2 C10 1.520(3) . ?
C3 C4 1.379(3) . ?
C3 H3 0.9500 . ?
C4 C5 1.375(3) . ?
C4 H4 0.9500 . ?
C5 C6 1.396(3) . ?
C5 H5 0.9500 . ?
C6 C7 1.520(3) . ?
C7 C8 1.531(3) . ?
C7 C9 1.534(3) . ?
C7 H7 1.0000 . ?
C8 H8A 0.9800 . ?
C8 H8B 0.9800 . ?
C8 H8C 0.9800 . ?
C9 H9A 0.9800 . ?
C9 H9B 0.9800 . ?
C9 H9C 0.9800 . ?
C10 C11 1.525(3) . ?
C10 C12 1.526(3) . ?
C10 H10 1.0000 . ?
C11 H11A 0.9800 . ?
C11 H11B 0.9800 . ?
C11 H11C 0.9800 . ?
C12 H12A 0.9800 . ?
C12 H12B 0.9800 . ?
C12 H12C 0.9800 . ?
C13 C14 1.388(3) . ?
C13 C18 1.389(3) . ?
C14 C15 1.383(3) . ?
C14 H14 0.9500 . ?
C15 C16 1.381(3) . ?
C15 H15 0.9500 . ?
C16 C17 1.372(4) . ?
C16 H16 0.9500 . ?
C17 C18 1.385(3) . ?
C17 H17 0.9500 . ?
C18 H18 0.9500 . ?
C19 C20 1.383(3) . ?
C19 C24 1.394(3) . ?
C20 C21 1.391(3) . ?
C20 H20 0.9500 . ?
C21 C22 1.374(4) . ?
C21 H21 0.9500 . ?
C22 C23 1.379(4) . ?
C22 H22 0.9500 . ?
C23 C24 1.385(3) . ?
C23 H23 0.9500 . ?
C24 H24 0.9500 . ?
C25 C26 1.532(3) . ?
C25 H25A 0.9900 . ?
C25 H25B 0.9900 . ?
C26 C27 1.506(3) . ?
C26 H26A 0.9900 . ?
C26 H26B 0.9900 . ?
C27 C28 1.520(4) . ?
C27 H27A 0.9900 . ?
C27 H27B 0.9900 . ?
C28 H28A 0.9800 . ?
C28 H28B 0.9800 . ?
C28 H28C 0.9800 . ?
C29 C30 1.414(3) . ?
C29 C34 1.416(3) . ?
C30 C31 1.390(3) . ?
C30 C38 1.521(3) . ?
C31 C32 1.372(4) . ?
C31 H31 0.9500 . ?
C32 C33 1.382(4) . ?
C32 H32 0.9500 . ?
C33 C34 1.392(3) . ?
C33 H33 0.9500 . ?
C34 C35 1.519(3) . ?
C35 C36 1.535(3) . ?
C35 C37 1.538(3) . ?
C35 H35 1.0000 . ?
C36 H36A 0.9800 . ?
C36 H36B 0.9800 . ?
C36 H36C 0.9800 . ?
C37 H37A 0.9800 . ?
C37 H37B 0.9800 . ?
C37 H37C 0.9800 . ?
C38 C39 1.529(3) . ?
C38 C40 1.538(3) . ?
C38 H38 1.0000 . ?
C39 H39A 0.9800 . ?
C39 H39B 0.9800 . ?
C39 H39C 0.9800 . ?
C40 H40A 0.9800 . ?
C40 H40B 0.9800 . ?
C40 H40C 0.9800 . ?
C41 C46 1.377(13) . ?
C41 C42 1.389(14) . ?
C41 H41 0.9500 . ?
C42 C43 1.373(15) . ?
C42 H42 0.9500 . ?
C43 C44 1.383(15) . ?
C43 H43 0.9500 . ?
C44 C45 1.376(13) . ?
C44 H44 0.9500 . ?
C45 C46 1.355(12) . ?
C45 H45 0.9500 . ?
C46 H46 0.9500 . ?
C41A C42A 1.385(19) . ?
C41A C46A 1.391(18) . ?
C41A H41A 0.9500 . ?
C42A C43A 1.389(18) . ?
C42A H42A 0.9500 . ?
C43A C44A 1.399(19) . ?
C43A H43A 0.9500 . ?
C44A C45A 1.406(18) . ?
C44A H44A 0.9500 . ?
C45A C46A 1.402(19) . ?
C45A H45A 0.9500 . ?
C46A H46A 0.9500 . ?
C50 C52 1.356(5) . ?
C50 C51 1.366(4) . ?
C50 H50 0.9500 . ?
C51 C52 1.366(4) 2_765 ?
C51 H51 0.9500 . ?
C52 C51 1.366(4) 2_765 ?
C52 H52 0.9500 . ?
